data_1525820
loop_
_publ_author_name
'Cordier, S.'
'Hernandez, O.'
'Perrin, C.'

_publ_section_title
;
 Syntheses and crystal structures of the first bromofluorides in niobium
 cluster chemistry: Nb6 Br8 F7 and Na2 Nb F6 - (Nb6 Br4 F11)
;
_journal_name_full 'Journal of Solid State Chemistry'
_journal_page_first 327
_journal_page_last 333
_journal_volume 158
_journal_year 2001
_chemical_formula_sum 'Br3.65 F17.35 Na1.87 Nb7'
_chemical_name_systematic '(Na1.87 Nb F6) (Nb6 Br3.65 F8.35) F3'
_space_group_IT_number 221
_symmetry_space_group_name_Hall '-P 4 2 3'
_symmetry_space_group_name_H-M 'P m -3 m'
_cell_angle_alpha 90
_cell_angle_beta 90
_cell_angle_gamma 90
_cell_formula_units_Z 1
_cell_length_a 8.1765
_cell_length_b 8.1765
_cell_length_c 8.1765
_cell_volume 546.641
_citation_journal_id_ASTM JSSCBI
_cod_data_source_file Cordier_JSSCBI_2001_1564.cif
_cod_data_source_block Br3.65F17.35Na1.87Nb7
_cod_original_cell_volume 546.6412
_cod_database_code 1525820

loop_
_symmetry_equiv_pos_as_xyz
x,y,z
-y,x,z
-x,-y,z
y,-x,z
x,-y,-z
y,x,-z
-x,y,-z
-y,-x,-z
z,x,y
-x,z,y
-z,-x,y
x,-z,y
z,-x,-y
x,z,-y
-z,x,-y
-x,-z,-y
y,z,x
y,-z,-x
z,y,-x
-y,z,-x
-z,-y,-x
-y,-z,x
z,-y,x
-z,y,x
-x,-y,-z
y,-x,-z
x,y,-z
-y,x,-z
-x,y,z
-y,-x,z
x,-y,z
y,x,z
-z,-x,-y
x,-z,-y
z,x,-y
-x,z,-y
-z,x,y
-x,-z,y
z,-x,y
x,z,y
-y,-z,-x
-y,z,x
-z,-y,x
y,-z,x
z,y,x
y,z,-x
-z,y,-x
z,-y,-x

loop_
_atom_site_label
_atom_site_type_symbol
_atom_site_fract_x
_atom_site_fract_y
_atom_site_fract_z
_atom_site_occupancy
_atom_site_U_iso_or_equiv
Na1 Na+1 0.082 0.5 0 0.156 0.0
Nb2 Nb+4 0 0 0 1 0.0
Nb1 Nb+2 0.7434 0.5 0.5 1 0.0
F2 F-1 0 0.5 0.5 1 0.0
F1 F-1 0.753 0.5 0.753 0.696 0.0
F3 F-1 0 0 0.774 1 0.0
Br1 Br-1 0.8079 0.5 0.8079 0.304 0.0
